data_7154215
loop_
_publ_author_name
'Schwartz, Brett D.'
'Skinner-Adams, Tina S'
'Andrews, Katherine T.'
'Coster, Mark J.'
'Edstein, Michael D.'
'MacKenzie, Donna'
'Charman, Susan A.'
'Koltun, Maria'
'Blundell, Scott'
'Campbell, Anna'
'Pouwer, Rebecca H.'
'Quinn, Ronald J.'
'Beattie, Karren D.'
'Healy, Peter C.'
'Davis, Rohan A.'

_publ_section_title
;
 Synthesis and antimalarial evaluation of amide and urea derivatives based
 on the thiaplakortone A natural product scaffold.
;
_journal_issue 5
_journal_name_full 'Organic &amp; biomolecular chemistry'
_journal_page_first 1558
_journal_page_last 1570
_journal_paper_doi 10.1039/c4ob01849d
_journal_volume 13
_journal_year 2015
_chemical_compound_source 'see text'
_chemical_formula_moiety 'C15 H15 N3 O5 S, C2 H6 O S'
_chemical_formula_sum 'C17 H21 N3 O6 S2'
_chemical_formula_weight 427.51
_chemical_name_common 'Thiaplakortone A Propylamide  DMSO'
_chemical_name_systematic ?
_space_group_IT_number 14
_symmetry_cell_setting monoclinic
_symmetry_Int_Tables_number 14
_symmetry_space_group_name_Hall '-P 2ybc'
_symmetry_space_group_name_H-M 'P 1 21/c 1'
_atom_sites_solution_hydrogens geom
_atom_sites_solution_primary direct
_atom_sites_solution_secondary difmap
_audit_update_record
;
2014-04-23 deposited with the CCDC.
2014-11-26 downloaded from the CCDC.
;
_cell_angle_alpha 90
_cell_angle_beta 99.053(6)
_cell_angle_gamma 90
_cell_formula_units_Z 4
_cell_length_a 10.0722(6)
_cell_length_b 24.9481(18)
_cell_length_c 7.5588(5)
_cell_measurement_reflns_used 1623
_cell_measurement_temperature 199.9(3)
_cell_measurement_theta_max 29.1290
_cell_measurement_theta_min 3.6540
_cell_volume 1875.7(2)
_computing_cell_refinement 'CrysAlis Pro'
_computing_data_collection 'CrysAlis Pro(Oxford Diffraction, 2012)'
_computing_data_reduction 'CrysAlis Pro'
_computing_molecular_graphics 'ORTEP-3 for Windows (Farrugia, 1997)'
_computing_publication_material 'PLATON (Spek, 2009), Westrip, 2010)'
_computing_structure_refinement 'TeXSan (Molecular Structure Corporation, 2001), SHELXL-97 (Sheldrick, 2008)'
_diffrn_ambient_temperature 199.9(3)
_diffrn_detector_area_resol_mean 16.0774
_diffrn_measured_fraction_theta_full 0.989
_diffrn_measured_fraction_theta_max 0.989
_diffrn_measurement_device_type 'Xcalibur, Sapphire3, Gemini ultra'
_diffrn_measurement_method '\w scans'
_diffrn_radiation_monochromator graphite
_diffrn_radiation_source 'Enhance (Mo) X-ray Source'
_diffrn_radiation_type 'Mo K\a'
_diffrn_radiation_wavelength 0.7107
_diffrn_reflns_av_R_equivalents 0.0368
_diffrn_reflns_av_sigmaI/netI 0.0647
_diffrn_reflns_limit_h_max 11
_diffrn_reflns_limit_h_min -13
_diffrn_reflns_limit_k_max 30
_diffrn_reflns_limit_k_min -32
_diffrn_reflns_limit_l_max 9
_diffrn_reflns_limit_l_min -9
_diffrn_reflns_number 7560
_diffrn_reflns_reduction_process
;
;
_diffrn_reflns_theta_full 27.50
_diffrn_reflns_theta_max 27.50
_diffrn_reflns_theta_min 3.19
_exptl_absorpt_coefficient_mu 0.326
_exptl_absorpt_correction_T_max 0.987
_exptl_absorpt_correction_T_min 0.906
_exptl_absorpt_correction_type multi-scan
_exptl_absorpt_process_details
;
CrysAlis PRO (Agilent, 2012),
;
_exptl_crystal_colour orange
_exptl_crystal_density_diffrn 1.514
_exptl_crystal_density_method 'Not Measured'
_exptl_crystal_description plate
_exptl_crystal_F_000 896
_exptl_crystal_size_max 0.310
_exptl_crystal_size_mid 0.170
_exptl_crystal_size_min 0.040
_refine_diff_density_max 0.385
_refine_diff_density_min -0.343
_refine_diff_density_rms 0.070
_refine_ls_extinction_method none
_refine_ls_goodness_of_fit_ref 1.056
_refine_ls_hydrogen_treatment constr
_refine_ls_matrix_type full
_refine_ls_number_parameters 253
_refine_ls_number_reflns 4251
_refine_ls_number_restraints 0
_refine_ls_restrained_S_all 1.056
_refine_ls_R_factor_all 0.0854
_refine_ls_R_factor_gt 0.0534
_refine_ls_shift/su_max 0.000
_refine_ls_shift/su_mean 0.000
_refine_ls_structure_factor_coef Fsqd
_refine_ls_weighting_details 'calc w=1/[\s^2^(Fo^2^)+(0.0427P)^2^+1.2305P] where P=(Fo^2^+2Fc^2^)/3'
_refine_ls_weighting_scheme calc
_refine_ls_wR_factor_gt 0.1063
_refine_ls_wR_factor_ref 0.1246
_reflns_number_gt 3062
_reflns_number_total 4251
_reflns_threshold_expression I>2\s(I)
_cod_data_source_file c4ob01849d2.cif
_cod_data_source_block 9_1100rd25_RAD321
_cod_depositor_comments 'Adding full bibliography for 7154214--7154215.cif.'
_cod_original_sg_symbol_H-M 'P 21/c'
_cod_database_code 7154215

loop_
_symmetry_equiv_pos_site_id
_symmetry_equiv_pos_as_xyz
1 x,y,z
2 -x,1/2+y,1/2-z
3 -x,-y,-z
4 x,1/2-y,1/2+z

loop_
_atom_site_aniso_label
_atom_site_aniso_U_11
_atom_site_aniso_U_22
_atom_site_aniso_U_33
_atom_site_aniso_U_23
_atom_site_aniso_U_13
_atom_site_aniso_U_12
S1 0.0189(3) 0.0195(3) 0.0322(4) 0.0004(3) -0.0037(3) -0.0014(3)
O3 0.0226(11) 0.0305(12) 0.0454(12) -0.0059(10) -0.0107(9) -0.0014(9)
O9 0.0165(9) 0.0267(11) 0.0342(11) -0.0032(9) -0.0063(8) 0.0001(8)
O11 0.0408(13) 0.0248(12) 0.0346(11) -0.0068(9) -0.0141(10) 0.0017(10)
O12 0.0290(12) 0.0306(13) 0.0630(15) 0.0052(11) 0.0118(10) -0.0047(10)
O84 0.0297(11) 0.0304(12) 0.0397(12) 0.0016(10) -0.0140(9) 0.0036(9)
N4 0.0167(11) 0.0270(13) 0.0281(12) 0.0010(11) -0.0046(9) 0.0010(10)
N6 0.0208(11) 0.0248(13) 0.0292(12) -0.0046(10) 0.0019(9) -0.0044(10)
N83 0.0210(11) 0.0234(13) 0.0250(12) -0.0023(10) -0.0033(9) 0.0027(10)
C2 0.0283(15) 0.0182(14) 0.0392(17) 0.0053(13) -0.0034(13) 0.0033(12)
C3 0.0202(14) 0.0249(16) 0.0327(15) 0.0060(12) -0.0023(12) 0.0044(12)
C4A 0.0204(13) 0.0233(15) 0.0175(13) 0.0009(11) 0.0021(10) 0.0015(11)
C5 0.0176(13) 0.0276(15) 0.0208(13) -0.0033(12) 0.0017(11) -0.0012(11)
C5A 0.0197(13) 0.0215(14) 0.0246(14) -0.0038(11) 0.0050(11) -0.0024(11)
C7 0.0233(14) 0.0224(15) 0.0316(15) -0.0005(12) 0.0038(12) 0.0022(12)
C8 0.0260(14) 0.0212(14) 0.0187(13) -0.0010(11) 0.0021(11) 0.0001(11)
C8A 0.0197(13) 0.0227(14) 0.0149(12) -0.0024(11) 0.0031(10) 0.0015(11)
C9 0.0205(13) 0.0236(15) 0.0159(12) -0.0030(11) 0.0008(10) 0.0018(11)
C9A 0.0170(12) 0.0196(14) 0.0205(13) -0.0012(11) 0.0019(10) 0.0015(11)
C81 0.0283(15) 0.0198(14) 0.0245(14) -0.0015(12) -0.0023(11) 0.0028(12)
C82 0.0202(13) 0.0211(14) 0.0282(14) 0.0019(12) -0.0014(11) -0.0001(11)
C84 0.0192(13) 0.0277(16) 0.0254(14) 0.0009(12) 0.0012(11) 0.0033(12)
C85 0.0296(16) 0.0248(16) 0.0404(17) 0.0016(14) -0.0013(13) -0.0006(13)
C86 0.0399(19) 0.0254(17) 0.055(2) 0.0032(15) 0.0072(16) 0.0033(14)
S2 0.0225(3) 0.0309(4) 0.0298(4) 0.0066(3) 0.0003(3) 0.0011(3)
O2 0.0216(10) 0.0297(12) 0.0487(13) 0.0096(10) -0.0053(9) -0.0006(9)
C21 0.0286(16) 0.0335(18) 0.0457(19) -0.0008(15) -0.0005(14) -0.0007(14)
C22 0.0313(16) 0.0360(19) 0.0436(18) 0.0065(15) 0.0031(14) 0.0081(14)

loop_
_atom_site_label
_atom_site_type_symbol
_atom_site_thermal_displace_type
_atom_site_fract_x
_atom_site_fract_y
_atom_site_fract_z
_atom_site_occupancy
_atom_site_U_iso_or_equiv
_atom_site_calc_flag
S1 S Uani 0.07104(7) 0.07943(3) 0.46170(9) 1.000 0.0244(2) d
O3 O Uani 0.41226(19) 0.21948(9) 0.7295(3) 1.000 0.0346(7) d
O9 O Uani -0.07420(18) 0.17657(8) 0.3439(3) 1.000 0.0269(6) d
O11 O Uani 0.0345(2) 0.06972(8) 0.2722(3) 1.000 0.0356(7) d
O12 O Uani -0.0323(2) 0.06909(9) 0.5679(3) 1.000 0.0404(8) d
O84 O Uani -0.3725(2) 0.41101(9) 0.2923(3) 1.000 0.0354(7) d
N4 N Uani 0.3442(2) 0.11754(10) 0.6653(3) 1.000 0.0248(7) d
N6 N Uani 0.2248(2) 0.30671(10) 0.5797(3) 1.000 0.0252(7) d
N83 N Uani -0.1943(2) 0.37953(10) 0.4822(3) 1.000 0.0239(7) d
C2 C Uani 0.2128(3) 0.04252(12) 0.5425(4) 1.000 0.0295(9) d
C3 C Uani 0.3252(3) 0.06394(12) 0.6305(4) 1.000 0.0266(9) d
C4A C Uani 0.2544(3) 0.15515(11) 0.5979(3) 1.000 0.0205(8) d
C5 C Uani 0.3031(3) 0.21226(12) 0.6392(3) 1.000 0.0221(8) d
C5A C Uani 0.2079(3) 0.25253(11) 0.5657(4) 1.000 0.0218(8) d
C7 C Uani 0.1149(3) 0.33074(12) 0.4910(4) 1.000 0.0258(8) d
C8 C Uani 0.0209(3) 0.29264(11) 0.4175(3) 1.000 0.0221(8) d
C8A C Uani 0.0832(3) 0.24270(11) 0.4658(3) 1.000 0.0191(8) d
C9 C Uani 0.0357(3) 0.18775(11) 0.4287(3) 1.000 0.0202(8) d
C9A C Uani 0.1310(3) 0.14479(11) 0.5004(3) 1.000 0.0192(8) d
C81 C Uani -0.1157(3) 0.30340(11) 0.3155(4) 1.000 0.0249(8) d
C82 C Uani -0.2167(3) 0.32348(11) 0.4339(4) 1.000 0.0237(8) d
C84 C Uani -0.2684(3) 0.41926(12) 0.4001(4) 1.000 0.0244(8) d
C85 C Uani -0.2161(3) 0.47521(12) 0.4430(4) 1.000 0.0323(9) d
C86 C Uani -0.3214(3) 0.51853(13) 0.4042(5) 1.000 0.0401(11) d
S2 S Uani -0.43807(7) 0.14992(3) 0.26435(10) 1.000 0.0281(2) d
O2 O Uani -0.5829(2) 0.13919(9) 0.2843(3) 1.000 0.0345(7) d
C21 C Uani -0.3743(3) 0.19210(13) 0.4453(4) 1.000 0.0366(10) d
C22 C Uani -0.3511(3) 0.09055(14) 0.3417(4) 1.000 0.0373(10) d
H2 H Uiso 0.20970 0.00490 0.52320 1.000 0.0350 d
H3 H Uiso 0.39730 0.04010 0.67150 1.000 0.0310 d
H4 H Uiso 0.41720 0.12770 0.73320 1.000 0.0290 d
H6 H Uiso 0.29540 0.32310 0.63700 1.000 0.0290 d
H7 H Uiso 0.10170 0.36850 0.47970 1.000 0.0300 d
H81A H Uiso -0.10840 0.33000 0.22780 1.000 0.0280 d
H81B H Uiso -0.15030 0.27130 0.25900 1.000 0.0280 d
H82A H Uiso -0.30500 0.31980 0.37000 1.000 0.0280 d
H82B H Uiso -0.20720 0.30260 0.54000 1.000 0.0280 d
H83 H Uiso -0.13010 0.38750 0.56890 1.000 0.0280 d
H85A H Uiso -0.18070 0.47680 0.56740 1.000 0.0380 d
H85B H Uiso -0.14680 0.48240 0.37500 1.000 0.0380 d
H86A H Uiso -0.28410 0.55270 0.43790 1.000 0.0490 d
H86B H Uiso -0.39450 0.51180 0.46770 1.000 0.0490 d
H86C H Uiso -0.35610 0.51910 0.27830 1.000 0.0490 d
H21A H Uiso -0.42190 0.22530 0.43790 1.000 0.0430 d
H21B H Uiso -0.28110 0.19950 0.44510 1.000 0.0430 d
H21C H Uiso -0.38300 0.17530 0.55700 1.000 0.0430 d
H22A H Uiso -0.25630 0.09600 0.35080 1.000 0.0450 d
H22B H Uiso -0.37190 0.08050 0.45440 1.000 0.0450 d
H22C H Uiso -0.37630 0.06200 0.25750 1.000 0.0450 d

loop_
_atom_type_symbol
_atom_type_description
_atom_type_scat_dispersion_real
_atom_type_scat_dispersion_imag
_atom_type_scat_source
C C 0.0033 0.0016 ' International Tables Vol C Tables 4.2.6.8 and 6.1.1.4'
H H 0.0000 0.0000 ' International Tables Vol C Tables 4.2.6.8 and 6.1.1.4'
N N 0.0061 0.0033 ' International Tables Vol C Tables 4.2.6.8 and 6.1.1.4'
O O 0.0106 0.0060 ' International Tables Vol C Tables 4.2.6.8 and 6.1.1.4'
S S 0.1246 0.1234 ' International Tables Vol C Tables 4.2.6.8 and 6.1.1.4'

loop_
_geom_angle_atom_site_label_1
_geom_angle_atom_site_label_2
_geom_angle_atom_site_label_3
_geom_angle
_geom_angle_publ_flag
O11 S1 O12 115.56(13) yes
O11 S1 C2 109.22(13) yes
O11 S1 C9A 110.52(12) yes
O12 S1 C2 109.78(14) yes
O12 S1 C9A 109.65(13) yes
C2 S1 C9A 101.16(14) yes
O2 S2 C21 105.50(14) yes
O2 S2 C22 104.68(14) yes
C21 S2 C22 98.16(15) yes
C3 N4 C4A 122.8(2) yes
C5A N6 C7 108.7(2) yes
C82 N83 C84 123.0(2) yes
C4A N4 H4 119.00 no
C3 N4 H4 119.00 no
C5A N6 H6 126.00 no
C7 N6 H6 126.00 no
C84 N83 H83 118.00 no
C82 N83 H83 119.00 no
S1 C2 C3 123.6(2) yes
N4 C3 C2 124.7(3) yes
N4 C4A C9A 124.9(3) yes
N4 C4A C5 113.5(2) yes
C5 C4A C9A 121.6(2) no
O3 C5 C4A 119.2(3) yes
C4A C5 C5A 113.6(2) no
O3 C5 C5A 127.1(3) yes
N6 C5A C5 126.5(3) yes
N6 C5A C8A 108.1(2) yes
C5 C5A C8A 125.5(3) no
N6 C7 C8 110.5(3) yes
C8A C8 C81 128.8(3) no
C7 C8 C8A 104.6(2) no
C7 C8 C81 126.6(3) no
C8 C8A C9 131.0(3) no
C5A C8A C8 108.2(2) no
C5A C8A C9 120.8(3) no
C8A C9 C9A 115.7(2) no
O9 C9 C9A 120.5(2) yes
O9 C9 C8A 123.8(3) yes
S1 C9A C9 115.2(2) yes
C4A C9A C9 122.8(3) no
S1 C9A C4A 121.9(2) yes
C8 C81 C82 113.5(2) no
N83 C82 C81 111.6(2) yes
O84 C84 N83 122.4(3) yes
N83 C84 C85 115.9(3) yes
O84 C84 C85 121.7(3) yes
C84 C85 C86 114.2(3) no
C3 C2 H2 119.00 no
S1 C2 H2 118.00 no
N4 C3 H3 118.00 no
C2 C3 H3 117.00 no
N6 C7 H7 125.00 no
C8 C7 H7 124.00 no
C82 C81 H81A 108.00 no
H81A C81 H81B 110.00 no
C8 C81 H81B 109.00 no
C82 C81 H81B 108.00 no
C8 C81 H81A 109.00 no
N83 C82 H82A 109.00 no
H82A C82 H82B 110.00 no
C81 C82 H82B 109.00 no
N83 C82 H82B 109.00 no
C81 C82 H82A 109.00 no
C84 C85 H85A 108.00 no
C84 C85 H85B 109.00 no
C86 C85 H85A 108.00 no
C86 C85 H85B 108.00 no
H85A C85 H85B 110.00 no
C85 C86 H86C 110.00 no
H86A C86 H86C 109.00 no
H86B C86 H86C 108.00 no
H86A C86 H86B 109.00 no
C85 C86 H86A 111.00 no
C85 C86 H86B 110.00 no
S2 C21 H21A 111.00 no
S2 C21 H21B 111.00 no
S2 C21 H21C 110.00 no
H21A C21 H21B 108.00 no
H21A C21 H21C 108.00 no
H21B C21 H21C 108.00 no
S2 C22 H22A 110.00 no
S2 C22 H22B 111.00 no
S2 C22 H22C 110.00 no
H22A C22 H22B 110.00 no
H22A C22 H22C 108.00 no
H22B C22 H22C 109.00 no

loop_
_geom_bond_atom_site_label_1
_geom_bond_atom_site_label_2
_geom_bond_distance
_geom_bond_publ_flag
S1 O11 1.442(2) yes
S1 O12 1.434(2) yes
S1 C2 1.728(3) yes
S1 C9A 1.748(3) yes
S2 C21 1.765(3) yes
S2 C22 1.773(3) yes
S2 O2 1.514(2) yes
O3 C5 1.213(3) yes
O9 C9 1.221(3) yes
O84 C84 1.240(4) yes
N4 C3 1.370(4) yes
N4 C4A 1.347(4) yes
N6 C5A 1.364(4) yes
N6 C7 1.342(4) yes
N83 C82 1.454(4) yes
N83 C84 1.334(4) yes
N4 H4 0.8700 no
N6 H6 0.8700 no
N83 H83 0.8700 no
C2 C3 1.331(4) no
C4A C9A 1.366(4) no
C4A C5 1.523(4) no
C5 C5A 1.439(4) no
C5A C8A 1.382(4) no
C7 C8 1.394(4) no
C8 C8A 1.417(4) no
C8 C81 1.492(4) no
C8A C9 1.465(4) no
C9 C9A 1.483(4) no
C81 C82 1.541(4) no
C84 C85 1.509(4) no
C85 C86 1.510(4) no
C2 H2 0.9500 no
C3 H3 0.9500 no
C7 H7 0.9500 no
C81 H81A 0.9500 no
C81 H81B 0.9500 no
C82 H82A 0.9500 no
C82 H82B 0.9500 no
C85 H85B 0.9500 no
C85 H85A 0.9500 no
C86 H86A 0.9500 no
C86 H86B 0.9500 no
C86 H86C 0.9600 no
C21 H21A 0.9500 no
C21 H21B 0.9600 no
C21 H21C 0.9600 no
C22 H22A 0.9600 no
C22 H22B 0.9400 no
C22 H22C 0.9600 no

loop_
_geom_hbond_atom_site_label_D
_geom_hbond_atom_site_label_H
_geom_hbond_atom_site_label_A
_geom_hbond_distance_DH
_geom_hbond_distance_HA
_geom_hbond_distance_DA
_geom_hbond_angle_DHA
_geom_hbond_site_symmetry_A
_geom_hbond_publ_flag
N4 H4 O3 0.8700 2.2900 2.659(3) 106.00 . yes
N4 H4 O84 0.8700 2.3100 2.951(3) 131.00 4_655 yes
N6 H6 S2 0.8700 2.7900 3.627(2) 162.00 4_655 yes
N6 H6 O2 0.8700 1.7900 2.650(3) 168.00 4_655 yes
N83 H83 O11 0.8700 2.3300 3.183(3) 166.00 4_555 yes
C2 H2 O12 0.9500 2.5900 3.358(4) 139.00 3_556 yes
C21 H21A O3 0.9500 2.5200 3.323(4) 142.00 4_454 yes
C21 H21B O9 0.9600 2.4000 3.256(4) 149.00 . yes
C22 H22B O84 0.9400 2.5600 3.447(4) 156.00 4_555 yes
C81 H81B O9 0.9500 2.5400 3.195(3) 127.00 . yes
C82 H82A O84 0.9500 2.4200 2.802(4) 104.00 . yes
C82 H82B O9 0.9500 2.5200 3.204(4) 129.00 4_555 yes

loop_
_geom_torsion_atom_site_label_1
_geom_torsion_atom_site_label_2
_geom_torsion_atom_site_label_3
_geom_torsion_atom_site_label_4
_geom_torsion
_geom_torsion_publ_flag
O11 S1 C2 C3 124.5(3) no
O12 S1 C2 C3 -107.9(3) no
C9A S1 C2 C3 8.0(3) no
O11 S1 C9A C4A -124.5(2) no
O11 S1 C9A C9 58.7(2) no
O12 S1 C9A C4A 107.0(2) no
O12 S1 C9A C9 -69.8(2) no
C2 S1 C9A C4A -8.9(3) no
C2 S1 C9A C9 174.3(2) no
C4A N4 C3 C2 -6.7(4) no
C3 N4 C4A C5 -174.2(2) no
C3 N4 C4A C9A 5.4(4) no
C7 N6 C5A C5 178.9(3) no
C7 N6 C5A C8A -0.3(3) no
C5A N6 C7 C8 0.8(3) no
C84 N83 C82 C81 100.6(3) no
C82 N83 C84 O84 9.5(4) no
C82 N83 C84 C85 -169.1(2) no
S1 C2 C3 N4 -1.3(5) no
N4 C4A C5 O3 -1.9(3) no
N4 C4A C5 C5A 179.4(2) no
C9A C4A C5 O3 178.4(2) no
C9A C4A C5 C5A -0.3(4) no
N4 C4A C9A S1 3.6(4) no
N4 C4A C9A C9 -179.9(2) no
C5 C4A C9A S1 -176.82(19) no
C5 C4A C9A C9 -0.3(4) no
O3 C5 C5A N6 2.1(5) no
O3 C5 C5A C8A -178.8(3) no
C4A C5 C5A N6 -179.3(3) no
C4A C5 C5A C8A -0.2(4) no
N6 C5A C8A C8 -0.3(3) no
N6 C5A C8A C9 -179.6(2) no
C5 C5A C8A C8 -179.5(3) no
C5 C5A C8A C9 1.2(4) no
N6 C7 C8 C8A -1.0(3) no
N6 C7 C8 C81 177.5(3) no
C7 C8 C8A C5A 0.8(3) no
C7 C8 C8A C9 179.9(3) no
C81 C8 C8A C5A -177.7(3) no
C81 C8 C8A C9 1.4(5) no
C7 C8 C81 C82 -72.5(4) no
C8A C8 C81 C82 105.7(3) no
C5A C8A C9 O9 178.8(3) no
C5A C8A C9 C9A -1.7(4) no
C8 C8A C9 O9 -0.3(4) no
C8 C8A C9 C9A 179.3(3) no
O9 C9 C9A S1 -2.4(3) no
O9 C9 C9A C4A -179.2(3) no
C8A C9 C9A S1 177.96(18) no
C8A C9 C9A C4A 1.2(4) no
C8 C81 C82 N83 76.6(3) no
O84 C84 C85 C86 22.1(4) no
N83 C84 C85 C86 -159.3(3) no
